data_7130251
loop_
_publ_author_name
'Poskin, Thomas J.'
'Piscelli, Bruno A.'
'Yoshida, Keigo'
'Cordes, David Bradford'
'Slawin, Alexandra'
'Cormanich, Rodrigo A.'
'Yamada, Shigeyuki'
'O'Hagan, David'

_publ_section_title
;
 Janus faced fluorocyclohexanes for supramolecular assembly: Synthesis and
 solid state structures of equatorial mono-, di- and tri alkylated
 cyclohexanes and with tri-axial C-F bonds to impart polarity.
;
_journal_name_full 'Chemical Communications'
_journal_paper_doi 10.1039/D2CC03010A
_journal_year 2022
_chemical_absolute_configuration unk
_chemical_formula_moiety 'C18 H32 F4'
_chemical_formula_sum 'C18 H32 F4'
_chemical_formula_weight 324.44
_space_group_crystal_system monoclinic
_space_group_IT_number 4
_space_group_name_Hall 'P 2yb'
_space_group_name_H-M_alt 'P 1 21 1'
_atom_sites_solution_hydrogens geom
_atom_sites_solution_primary direct
_atom_sites_solution_secondary difmap
_audit_creation_date 2022-05-18
_audit_creation_method 'by CrystalStructure 4.3'
_audit_update_record
;
2022-05-23 deposited with the CCDC.	2022-06-20 downloaded from the CCDC.
;
_cell_angle_alpha 90.0000
_cell_angle_beta 103.918(6)
_cell_angle_gamma 90.0000
_cell_formula_units_Z 2
_cell_length_a 11.7685(6)
_cell_length_b 4.7401(2)
_cell_length_c 17.0705(10)
_cell_measurement_reflns_used 5235
_cell_measurement_temperature 125
_cell_measurement_theta_max 74.41
_cell_measurement_theta_min 3.80
_cell_volume 924.30(9)
_computing_cell_refinement 'CrysAlisPro 1.171.39.8d (Rigaku OD, 2015)'
_computing_data_collection 'CrysAlisPro 1.171.39.8d (Rigaku OD, 2015)'
_computing_data_reduction 'CrysAlisPro 1.171.39.8d (Rigaku OD, 2015)'
_computing_molecular_graphics 'CrystalStructure 4.3'
_computing_publication_material 'CrystalStructure 4.3 (Rigaku, 2018)'
_computing_structure_refinement 'SHELXL Version 2018/3 (Sheldrick, 2008)'
_computing_structure_solution 'SHELXT Version 2018/2 (Sheldrick, 2014)'
_diffrn_ambient_temperature 125
_diffrn_detector_area_resol_mean 5.811
_diffrn_measured_fraction_theta_full 0.993
_diffrn_measured_fraction_theta_max 0.984
_diffrn_measurement_device_type 'Rigaku XtaLAB P200'
_diffrn_measurement_method \w
_diffrn_radiation_type 'Cu K\a'
_diffrn_radiation_wavelength 1.54184
_diffrn_reflns_av_R_equivalents 0.0607
_diffrn_reflns_av_unetI/netI 0.0359
_diffrn_reflns_Laue_measured_fraction_full 0.993
_diffrn_reflns_Laue_measured_fraction_max 0.984
_diffrn_reflns_limit_h_max 14
_diffrn_reflns_limit_h_min -14
_diffrn_reflns_limit_k_max 5
_diffrn_reflns_limit_k_min -5
_diffrn_reflns_limit_l_max 21
_diffrn_reflns_limit_l_min -21
_diffrn_reflns_number 9955
_diffrn_reflns_point_group_measured_fraction_full 0.968
_diffrn_reflns_point_group_measured_fraction_max 0.946
_diffrn_reflns_theta_full 67.684
_diffrn_reflns_theta_max 75.389
_diffrn_reflns_theta_min 2.667
_diffrn_standards_number 0
_exptl_absorpt_coefficient_mu 0.786
_exptl_absorpt_correction_T_max 0.992
_exptl_absorpt_correction_T_min 0.777
_exptl_absorpt_correction_type multi-scan
_exptl_absorpt_process_details
;
CrysAlisPro 1.171.39.8d (Rigaku Oxford Diffraction, 2015)
Empirical absorption correction using spherical harmonics,
 implemented in SCALE3 ABSPACK scaling algorithm.
;
_exptl_crystal_colour colourless
_exptl_crystal_density_diffrn 1.166
_exptl_crystal_density_method 'not measured'
_exptl_crystal_description plate
_exptl_crystal_F_000 352.00
_exptl_crystal_recrystallization_method 'Re-crystallisation from solvent: Dichloromethane/diethyl ether'
_exptl_crystal_size_max 0.100
_exptl_crystal_size_mid 0.030
_exptl_crystal_size_min 0.010
_refine_diff_density_max 0.54
_refine_diff_density_min -0.39
_refine_ls_abs_structure_details
;
 Classical Flack method preferred over Parsons because s.u. lower.
;
_refine_ls_abs_structure_Flack 0.4(3)
_refine_ls_extinction_method none
_refine_ls_goodness_of_fit_ref 1.487
_refine_ls_hydrogen_treatment constr
_refine_ls_number_parameters 204
_refine_ls_number_reflns 3588
_refine_ls_number_restraints 1
_refine_ls_R_factor_all 0.1147
_refine_ls_R_factor_gt 0.1045
_refine_ls_shift/su_max 0.000
_refine_ls_structure_factor_coef Fsqd
_refine_ls_weighting_details 'w = 1/[\s^2^(Fo^2^)+(0.2000P)^2^] where P=(Fo^2^+2Fc^2^)/3'
_refine_ls_weighting_scheme calc
_refine_ls_wR_factor_gt 0.3249
_refine_ls_wR_factor_ref 0.3408
_reflns_Friedel_coverage 0.707
_reflns_Friedel_fraction_full 0.935
_reflns_Friedel_fraction_max 0.897
_reflns_number_gt 3013
_reflns_number_total 3588
_reflns_threshold_expression F^2^>2.0\s(F^2^)
_cod_data_source_file d2cc03010a2.cif
_cod_data_source_block 12c
_cod_original_sg_symbol_H-M P21
_cod_database_code 7130251

loop_
_space_group_symop_id
_space_group_symop_operation_xyz
1 +X,+Y,+Z
2 -X,1/2+Y,-Z

loop_
_atom_site_label
_atom_site_type_symbol
_atom_site_fract_x
_atom_site_fract_y
_atom_site_fract_z
_atom_site_U_iso_or_equiv
_atom_site_adp_type
_atom_site_occupancy
_atom_site_site_symmetry_order
_atom_site_calc_flag
_atom_site_refinement_flags_posn
_atom_site_refinement_flags_adp
_atom_site_refinement_flags_occupancy
_atom_site_disorder_assembly
_atom_site_disorder_group
F2 F 0.6807(3) 0.6977(9) 0.3015(2) 0.0427(9) Uani 1 1 d . . . . .
F4 F 0.5560(3) 0.6930(9) 0.4272(2) 0.0432(9) Uani 1 1 d . . . . .
F5 F 0.3531(3) 0.3929(10) 0.3790(2) 0.0480(10) Uani 1 1 d . . . . .
F6 F 0.4310(3) 0.6852(9) 0.2640(2) 0.0436(9) Uani 1 1 d . . . . .
C1 C 0.5595(5) 0.3105(15) 0.2452(4) 0.0386(13) Uani 1 1 d . . . . .
H1 H 0.561522 0.099675 0.243912 0.046 Uiso 1 1 calc R U . . .
C2 C 0.6688(5) 0.4034(14) 0.3065(4) 0.0377(13) Uani 1 1 d . . . . .
H2 H 0.737564 0.314583 0.291285 0.045 Uiso 1 1 calc R U . . .
C3 C 0.6732(5) 0.3206(15) 0.3931(4) 0.0385(13) Uani 1 1 d . . . . .
H3 H 0.678715 0.110151 0.395522 0.046 Uiso 1 1 calc R U . . .
C4 C 0.5611(6) 0.3995(14) 0.4186(4) 0.0379(13) Uani 1 1 d . . . . .
H4 H 0.562349 0.308399 0.471615 0.046 Uiso 1 1 calc R U . . .
C5 C 0.4540(6) 0.2984(16) 0.3563(4) 0.0417(13) Uani 1 1 d . . . . .
H5 H 0.453805 0.087483 0.357285 0.050 Uiso 1 1 calc R U . . .
C6 C 0.4464(5) 0.3925(15) 0.2701(4) 0.0388(13) Uani 1 1 d . . . . .
H6 H 0.378166 0.297717 0.233177 0.047 Uiso 1 1 calc R U . . .
C7 C 0.5560(6) 0.4117(17) 0.1584(4) 0.0430(14) Uani 1 1 d . . . . .
H7A H 0.484848 0.335471 0.121107 0.052 Uiso 1 1 calc R U . . .
H7B H 0.550616 0.620092 0.156566 0.052 Uiso 1 1 calc R U . . .
C8 C 0.6645(7) 0.3186(19) 0.1294(4) 0.0513(16) Uani 1 1 d . . . . .
H8A H 0.735538 0.398181 0.166015 0.062 Uiso 1 1 calc R U . . .
H8B H 0.670812 0.110379 0.132293 0.062 Uiso 1 1 calc R U . . .
C9 C 0.6590(7) 0.414(2) 0.0430(4) 0.0521(17) Uani 1 1 d . . . . .
H9A H 0.656780 0.623025 0.040986 0.063 Uiso 1 1 calc R U . . .
H9B H 0.585589 0.343632 0.007101 0.063 Uiso 1 1 calc R U . . .
C10 C 0.7643(8) 0.310(2) 0.0106(5) 0.062(2) Uani 1 1 d . . . . .
H10 H 0.764545 0.098712 0.011841 0.075 Uiso 1 1 calc R U . . .
C11 C 0.7444(10) 0.405(3) -0.0781(5) 0.077(3) Uani 1 1 d . . . . .
H11A H 0.810387 0.342878 -0.099595 0.093 Uiso 1 1 calc R U . . .
H11B H 0.738212 0.610638 -0.081100 0.093 Uiso 1 1 calc R U . . .
H11C H 0.671861 0.320384 -0.110034 0.093 Uiso 1 1 calc R U . . .
C12 C 0.8808(9) 0.411(3) 0.0599(6) 0.081(3) Uani 1 1 d . . . . .
H12A H 0.879856 0.617478 0.063729 0.097 Uiso 1 1 calc R U . . .
H12B H 0.942703 0.352948 0.033843 0.097 Uiso 1 1 calc R U . . .
H12C H 0.895706 0.329499 0.114126 0.097 Uiso 1 1 calc R U . . .
C13 C 0.7846(6) 0.4339(16) 0.4520(4) 0.0420(14) Uani 1 1 d . . . . .
H13A H 0.853422 0.379889 0.431522 0.050 Uiso 1 1 calc R U . . .
H13B H 0.780833 0.642556 0.452310 0.050 Uiso 1 1 calc R U . . .
C14 C 0.8030(6) 0.3285(18) 0.5383(4) 0.0464(15) Uani 1 1 d . . . . .
H14A H 0.804332 0.119693 0.538547 0.056 Uiso 1 1 calc R U . . .
H14B H 0.736682 0.390444 0.560454 0.056 Uiso 1 1 calc R U . . .
C15 C 0.9176(6) 0.4392(17) 0.5923(4) 0.0459(15) Uani 1 1 d . . . . .
H15A H 0.982418 0.390578 0.567045 0.055 Uiso 1 1 calc R U . . .
H15B H 0.913143 0.647551 0.594427 0.055 Uiso 1 1 calc R U . . .
C16 C 0.9470(6) 0.3263(18) 0.6783(4) 0.0490(16) Uani 1 1 d . . . . .
H16 H 0.949775 0.115712 0.675951 0.059 Uiso 1 1 calc R U . . .
C17 C 1.0660(6) 0.432(2) 0.7244(5) 0.0586(19) Uani 1 1 d . . . . .
H17A H 1.067280 0.638452 0.722712 0.070 Uiso 1 1 calc R U . . .
H17B H 1.126641 0.356583 0.699617 0.070 Uiso 1 1 calc R U . . .
H17C H 1.080929 0.368662 0.780591 0.070 Uiso 1 1 calc R U . . .
C18 C 0.8541(7) 0.411(3) 0.7234(5) 0.068(3) Uani 1 1 d . . . . .
H18A H 0.859642 0.614237 0.734653 0.082 Uiso 1 1 calc R U . . .
H18B H 0.867198 0.306847 0.774346 0.082 Uiso 1 1 calc R U . . .
H18C H 0.776015 0.367030 0.690041 0.082 Uiso 1 1 calc R U . . .

loop_
_atom_site_aniso_label
_atom_site_aniso_U_11
_atom_site_aniso_U_22
_atom_site_aniso_U_33
_atom_site_aniso_U_23
_atom_site_aniso_U_13
_atom_site_aniso_U_12
F2 0.0448(18) 0.0430(18) 0.0424(18) 0.0012(17) 0.0145(14) -0.0074(17)
F4 0.0492(19) 0.0409(18) 0.0419(18) -0.0045(16) 0.0158(15) 0.0029(18)
F5 0.0429(19) 0.059(2) 0.045(2) -0.0010(18) 0.0157(15) 0.0036(17)
F6 0.0456(18) 0.0420(18) 0.0437(19) 0.0014(17) 0.0116(14) 0.0068(18)
C1 0.042(3) 0.039(3) 0.036(3) 0.000(2) 0.012(2) 0.002(3)
C2 0.040(3) 0.037(3) 0.039(3) 0.000(3) 0.014(2) -0.001(3)
C3 0.044(3) 0.037(3) 0.038(3) -0.002(2) 0.015(2) 0.001(3)
C4 0.047(3) 0.034(3) 0.036(3) 0.000(2) 0.016(2) 0.003(3)
C5 0.046(3) 0.041(3) 0.042(3) 0.000(3) 0.018(3) 0.003(3)
C6 0.038(3) 0.039(3) 0.038(3) 0.000(2) 0.007(2) 0.000(2)
C7 0.046(3) 0.045(3) 0.039(3) 0.001(3) 0.012(3) 0.001(3)
C8 0.060(4) 0.055(4) 0.043(3) 0.003(3) 0.020(3) 0.012(3)
C9 0.060(4) 0.059(4) 0.040(3) -0.002(3) 0.016(3) -0.007(4)
C10 0.077(5) 0.070(5) 0.048(4) -0.002(4) 0.031(4) -0.001(4)
C11 0.089(7) 0.104(8) 0.043(4) -0.004(5) 0.026(4) -0.008(6)
C12 0.067(5) 0.124(9) 0.058(5) 0.009(6) 0.025(4) 0.019(6)
C13 0.040(3) 0.048(3) 0.038(3) -0.001(3) 0.009(2) 0.005(3)
C14 0.044(3) 0.053(4) 0.043(3) 0.001(3) 0.013(3) 0.001(3)
C15 0.044(3) 0.051(4) 0.042(3) -0.003(3) 0.012(3) -0.002(3)
C16 0.044(3) 0.058(4) 0.042(3) 0.002(3) 0.003(3) -0.002(3)
C17 0.041(3) 0.078(5) 0.054(4) 0.004(4) 0.006(3) 0.004(4)
C18 0.046(4) 0.119(8) 0.038(3) 0.000(4) 0.009(3) -0.017(5)

loop_
_atom_type_symbol
_atom_type_description
_atom_type_scat_dispersion_real
_atom_type_scat_dispersion_imag
_atom_type_scat_source
C C 0.0181 0.0091
;
International Tables for Crystallography
(Vol. C, Tables 4.2.6.8 and 6.1.1.4)
;
H H 0.0000 0.0000
;
International Tables for Crystallography
(Vol. C, Table 6.1.1.4)
;
F F 0.0727 0.0534
;
International Tables for Crystallography
(Vol. C, Tables 4.2.6.8 and 6.1.1.4)
;

loop_
_geom_angle_atom_site_label_1
_geom_angle_atom_site_label_2
_geom_angle_atom_site_label_3
_geom_angle
_geom_angle_site_symmetry_1
_geom_angle_site_symmetry_3
_geom_angle_publ_flag
C2 C1 C6 112.5(5) . . ?
C2 C1 C7 113.2(5) . . ?
C6 C1 C7 111.1(5) . . ?
C2 C1 H1 106.5 . . ?
C6 C1 H1 106.5 . . ?
C7 C1 H1 106.5 . . ?
F2 C2 C1 109.1(5) . . ?
F2 C2 C3 109.5(5) . . ?
C1 C2 C3 115.0(5) . . ?
F2 C2 H2 107.7 . . ?
C1 C2 H2 107.7 . . ?
C3 C2 H2 107.7 . . ?
C2 C3 C4 112.5(5) . . ?
C2 C3 C13 111.6(5) . . ?
C4 C3 C13 112.6(5) . . ?
C2 C3 H3 106.5 . . ?
C4 C3 H3 106.5 . . ?
C13 C3 H3 106.5 . . ?
F4 C4 C5 109.7(5) . . ?
F4 C4 C3 109.5(5) . . ?
C5 C4 C3 110.6(5) . . ?
F4 C4 H4 109.0 . . ?
C5 C4 H4 109.0 . . ?
C3 C4 H4 109.0 . . ?
F5 C5 C4 108.7(5) . . ?
F5 C5 C6 108.4(5) . . ?
C4 C5 C6 115.5(6) . . ?
F5 C5 H5 108.0 . . ?
C4 C5 H5 108.0 . . ?
C6 C5 H5 108.0 . . ?
F6 C6 C5 109.8(5) . . ?
F6 C6 C1 109.5(5) . . ?
C5 C6 C1 109.9(5) . . ?
F6 C6 H6 109.2 . . ?
C5 C6 H6 109.2 . . ?
C1 C6 H6 109.2 . . ?
C8 C7 C1 112.6(5) . . ?
C8 C7 H7A 109.1 . . ?
C1 C7 H7A 109.1 . . ?
C8 C7 H7B 109.1 . . ?
C1 C7 H7B 109.1 . . ?
H7A C7 H7B 107.8 . . ?
C9 C8 C7 112.3(6) . . ?
C9 C8 H8A 109.2 . . ?
C7 C8 H8A 109.2 . . ?
C9 C8 H8B 109.2 . . ?
C7 C8 H8B 109.2 . . ?
H8A C8 H8B 107.9 . . ?
C8 C9 C10 113.3(7) . . ?
C8 C9 H9A 108.9 . . ?
C10 C9 H9A 108.9 . . ?
C8 C9 H9B 108.9 . . ?
C10 C9 H9B 108.9 . . ?
H9A C9 H9B 107.7 . . ?
C12 C10 C11 111.0(8) . . ?
C12 C10 C9 113.3(7) . . ?
C11 C10 C9 108.1(8) . . ?
C12 C10 H10 108.1 . . ?
C11 C10 H10 108.1 . . ?
C9 C10 H10 108.1 . . ?
C10 C11 H11A 109.5 . . ?
C10 C11 H11B 109.5 . . ?
H11A C11 H11B 109.5 . . ?
C10 C11 H11C 109.5 . . ?
H11A C11 H11C 109.5 . . ?
H11B C11 H11C 109.5 . . ?
C10 C12 H12A 109.5 . . ?
C10 C12 H12B 109.5 . . ?
H12A C12 H12B 109.5 . . ?
C10 C12 H12C 109.5 . . ?
H12A C12 H12C 109.5 . . ?
H12B C12 H12C 109.5 . . ?
C14 C13 C3 114.7(6) . . ?
C14 C13 H13A 108.6 . . ?
C3 C13 H13A 108.6 . . ?
C14 C13 H13B 108.6 . . ?
C3 C13 H13B 108.6 . . ?
H13A C13 H13B 107.6 . . ?
C13 C14 C15 111.7(6) . . ?
C13 C14 H14A 109.3 . . ?
C15 C14 H14A 109.3 . . ?
C13 C14 H14B 109.3 . . ?
C15 C14 H14B 109.3 . . ?
H14A C14 H14B 107.9 . . ?
C16 C15 C14 115.0(6) . . ?
C16 C15 H15A 108.5 . . ?
C14 C15 H15A 108.5 . . ?
C16 C15 H15B 108.5 . . ?
C14 C15 H15B 108.5 . . ?
H15A C15 H15B 107.5 . . ?
C17 C16 C15 110.6(6) . . ?
C17 C16 C18 109.5(7) . . ?
C15 C16 C18 111.5(6) . . ?
C17 C16 H16 108.4 . . ?
C15 C16 H16 108.4 . . ?
C18 C16 H16 108.4 . . ?
C16 C17 H17A 109.5 . . ?
C16 C17 H17B 109.5 . . ?
H17A C17 H17B 109.5 . . ?
C16 C17 H17C 109.5 . . ?
H17A C17 H17C 109.5 . . ?
H17B C17 H17C 109.5 . . ?
C16 C18 H18A 109.5 . . ?
C16 C18 H18B 109.5 . . ?
H18A C18 H18B 109.5 . . ?
C16 C18 H18C 109.5 . . ?
H18A C18 H18C 109.5 . . ?
H18B C18 H18C 109.5 . . ?

loop_
_geom_bond_atom_site_label_1
_geom_bond_atom_site_label_2
_geom_bond_distance
_geom_bond_site_symmetry_2
_geom_bond_publ_flag
F2 C2 1.406(8) . ?
F4 C4 1.402(8) . ?
F5 C5 1.407(8) . ?
F6 C6 1.400(8) . ?
C1 C2 1.515(9) . ?
C1 C6 1.541(8) . ?
C1 C7 1.547(9) . ?
C1 H1 1.0000 . ?
C2 C3 1.519(8) . ?
C2 H2 1.0000 . ?
C3 C4 1.531(9) . ?
C3 C13 1.544(9) . ?
C3 H3 1.0000 . ?
C4 C5 1.518(10) . ?
C4 H4 1.0000 . ?
C5 C6 1.521(9) . ?
C5 H5 1.0000 . ?
C6 H6 1.0000 . ?
C7 C8 1.541(9) . ?
C7 H7A 0.9900 . ?
C7 H7B 0.9900 . ?
C8 C9 1.531(10) . ?
C8 H8A 0.9900 . ?
C8 H8B 0.9900 . ?
C9 C10 1.554(11) . ?
C9 H9A 0.9900 . ?
C9 H9B 0.9900 . ?
C10 C12 1.505(15) . ?
C10 C11 1.543(12) . ?
C10 H10 1.0000 . ?
C11 H11A 0.9800 . ?
C11 H11B 0.9800 . ?
C11 H11C 0.9800 . ?
C12 H12A 0.9800 . ?
C12 H12B 0.9800 . ?
C12 H12C 0.9800 . ?
C13 C14 1.522(9) . ?
C13 H13A 0.9900 . ?
C13 H13B 0.9900 . ?
C14 C15 1.531(10) . ?
C14 H14A 0.9900 . ?
C14 H14B 0.9900 . ?
C15 C16 1.521(10) . ?
C15 H15A 0.9900 . ?
C15 H15B 0.9900 . ?
C16 C17 1.516(10) . ?
C16 C18 1.536(11) . ?
C16 H16 1.0000 . ?
C17 H17A 0.9800 . ?
C17 H17B 0.9800 . ?
C17 H17C 0.9800 . ?
C18 H18A 0.9800 . ?
C18 H18B 0.9800 . ?
C18 H18C 0.9800 . ?

loop_
_geom_torsion_atom_site_label_1
_geom_torsion_atom_site_label_2
_geom_torsion_atom_site_label_3
_geom_torsion_atom_site_label_4
_geom_torsion
_geom_torsion_site_symmetry_1
_geom_torsion_site_symmetry_2
_geom_torsion_site_symmetry_3
_geom_torsion_site_symmetry_4
_geom_torsion_publ_flag
C6 C1 C2 F2 -73.1(6) . . . . ?
C7 C1 C2 F2 53.8(7) . . . . ?
C6 C1 C2 C3 50.3(8) . . . . ?
C7 C1 C2 C3 177.2(5) . . . . ?
F2 C2 C3 C4 73.4(7) . . . . ?
C1 C2 C3 C4 -49.8(9) . . . . ?
F2 C2 C3 C13 -54.4(7) . . . . ?
C1 C2 C3 C13 -177.6(6) . . . . ?
C2 C3 C4 F4 -71.6(7) . . . . ?
C13 C3 C4 F4 55.7(7) . . . . ?
C2 C3 C4 C5 49.4(8) . . . . ?
C13 C3 C4 C5 176.7(5) . . . . ?
F4 C4 C5 F5 -54.8(7) . . . . ?
C3 C4 C5 F5 -175.7(5) . . . . ?
F4 C4 C5 C6 67.2(7) . . . . ?
C3 C4 C5 C6 -53.7(8) . . . . ?
F5 C5 C6 F6 55.6(7) . . . . ?
C4 C5 C6 F6 -66.7(7) . . . . ?
F5 C5 C6 C1 176.1(5) . . . . ?
C4 C5 C6 C1 53.9(8) . . . . ?
C2 C1 C6 F6 70.5(7) . . . . ?
C7 C1 C6 F6 -57.6(7) . . . . ?
C2 C1 C6 C5 -50.2(8) . . . . ?
C7 C1 C6 C5 -178.3(6) . . . . ?
C2 C1 C7 C8 55.7(9) . . . . ?
C6 C1 C7 C8 -176.7(6) . . . . ?
C1 C7 C8 C9 178.8(6) . . . . ?
C7 C8 C9 C10 -176.9(7) . . . . ?
C8 C9 C10 C12 -60.0(12) . . . . ?
C8 C9 C10 C11 176.6(8) . . . . ?
C2 C3 C13 C14 -172.6(5) . . . . ?
C4 C3 C13 C14 59.7(8) . . . . ?
C3 C13 C14 C15 177.6(6) . . . . ?
C13 C14 C15 C16 -175.7(6) . . . . ?
C14 C15 C16 C17 175.8(6) . . . . ?
C14 C15 C16 C18 -62.1(9) . . . . ?
